data_4037075
loop_
_publ_author_name
'Benmekhbi, Lotfi'
'Louafi, Fadila'
'Roisnel, Thierry'
'Hurvois, Jean-Pierre'

_publ_section_title
;
 Synthesis of Tetrahydroisoquinoline Alkaloids and Related Compounds
 through the Alkylation of Anodically Prepared \a-Amino Nitriles.
;
_journal_issue 15
_journal_name_full 'The Journal of organic chemistry'
_journal_page_first 6721
_journal_page_last 6739
_journal_paper_doi 10.1021/acs.joc.6b01419
_journal_volume 81
_journal_year 2016
_chemical_absolute_configuration syn
_chemical_compound_source 'synthesis as described'
_chemical_formula_moiety 'C25 H27 N O'
_chemical_formula_sum 'C25 H27 N O'
_chemical_formula_weight 357.48
_space_group_IT_number 4
_space_group_name_Hall 'P 2yb'
_space_group_name_H-M_alt 'P 1 21 1'
_symmetry_cell_setting monoclinic
_symmetry_Int_Tables_number 4
_symmetry_space_group_name_Hall 'P 2yb'
_symmetry_space_group_name_H-M 'P 1 21 1'
_atom_sites_solution_hydrogens geom
_atom_sites_solution_primary direct
_atom_sites_solution_secondary difmap
_audit_conform_dict_location ftp://ftp.iucr.org/pub/cif_core.dic
_audit_conform_dict_name cif_core.dic
_audit_conform_dict_version 2.3
_audit_creation_date 2009-11-05T08:56:56-00:00
_audit_creation_method 'WinGX routine CIF_UPDATE'
_cell_angle_alpha 90
_cell_angle_beta 91.333(2)
_cell_angle_gamma 90
_cell_formula_units_Z 2
_cell_length_a 6.2810(2)
_cell_length_b 19.8359(7)
_cell_length_c 7.8253(3)
_cell_measurement_reflns_used 11433
_cell_measurement_temperature 120(2)
_cell_measurement_theta_max 32.032
_cell_measurement_theta_min 2.91
_cell_measurement_wavelength 0.71073
_cell_volume 974.68(6)
_computing_cell_refinement 'Dirax/lsq (Duisenberg & Schreurs, 1989-2000)'
_computing_data_collection 'Collect (Bruker AXS BV, 1997-2004)'
_computing_data_reduction 'EvalCCD (Duisenberg & Schreurs 1990-2000)'
_computing_molecular_graphics 'Ortep-3 for Windows (Farrugia, 1997)'
_computing_publication_material 'WinGX publication routines (Farrugia, 1999)'
_computing_structure_refinement 'SHELXL-97 (Sheldrick, 1997)'
_computing_structure_solution 'SIR97 (Altomare et al., 1999)'
_diffrn_ambient_temperature 120(2)
_diffrn_detector 'CCD plate'
_diffrn_detector_area_resol_mean 9
_diffrn_measured_fraction_theta_full 0.992
_diffrn_measured_fraction_theta_max 0.992
_diffrn_measurement_device '95mm CCD camera on \k-goniostat'
_diffrn_measurement_device_type KappaCCD
_diffrn_measurement_method 'CCD rotation images, thin slices'
_diffrn_radiation_monochromator graphite
_diffrn_radiation_probe x-ray
_diffrn_radiation_type MoK\a
_diffrn_radiation_wavelength 0.71073
_diffrn_reflns_av_R_equivalents 0.0202
_diffrn_reflns_av_unetI/netI 0.0226
_diffrn_reflns_limit_h_max 8
_diffrn_reflns_limit_h_min -8
_diffrn_reflns_limit_k_max 25
_diffrn_reflns_limit_k_min -23
_diffrn_reflns_limit_l_max 10
_diffrn_reflns_limit_l_min -9
_diffrn_reflns_number 9426
_diffrn_reflns_theta_full 27.47
_diffrn_reflns_theta_max 27.47
_diffrn_reflns_theta_min 3.24
_diffrn_source 'Enraf Nonius FR590'
_exptl_absorpt_coefficient_mu 0.073
_exptl_absorpt_correction_T_max 0.973
_exptl_absorpt_correction_T_min 0.957
_exptl_absorpt_correction_type multi-scan
_exptl_absorpt_process_details
;
  [Sheldrick, G.M. (2002). SADABS Bruker AXS Inc., Madison, Wisconsin, USA]
;
_exptl_crystal_colour colourless
_exptl_crystal_density_diffrn 1.218
_exptl_crystal_density_method 'not measured'
_exptl_crystal_description prism
_exptl_crystal_F_000 384
_exptl_crystal_size_max 0.46
_exptl_crystal_size_mid 0.43
_exptl_crystal_size_min 0.38
_refine_diff_density_max 0.151
_refine_diff_density_min -0.165
_refine_diff_density_rms 0.035
_refine_ls_abs_structure_details 'Flack H D (1983), Acta Cryst. A39, 876-881'
_refine_ls_abs_structure_Flack 10(10)
_refine_ls_extinction_method none
_refine_ls_goodness_of_fit_ref 1.145
_refine_ls_hydrogen_treatment constr
_refine_ls_matrix_type full
_refine_ls_number_parameters 246
_refine_ls_number_reflns 2273
_refine_ls_number_restraints 1
_refine_ls_restrained_S_all 1.144
_refine_ls_R_factor_all 0.0354
_refine_ls_R_factor_gt 0.0313
_refine_ls_shift/su_max 0.009
_refine_ls_shift/su_mean 0.001
_refine_ls_structure_factor_coef Fsqd
_refine_ls_weighting_details 'calc w=1/[\s^2^(Fo^2^)+(0.0452P)^2^+0.0609P] where P=(Fo^2^+2Fc^2^)/3'
_refine_ls_weighting_scheme calc
_refine_ls_wR_factor_gt 0.0765
_refine_ls_wR_factor_ref 0.0779
_reflns_number_gt 2077
_reflns_number_total 2273
_reflns_threshold_expression >2sigma(I)
_cod_data_source_file jo6b01419_si_004.cif
_cod_data_source_block job
_cod_original_sg_symbol_H-M 'P 21'
_cod_database_code 4037075

loop_
_symmetry_equiv_pos_as_xyz
'x, y, z'
'-x, y+1/2, -z'

loop_
_atom_site_label
_atom_site_type_symbol
_atom_site_fract_x
_atom_site_fract_y
_atom_site_fract_z
_atom_site_U_iso_or_equiv
_atom_site_adp_type
_atom_site_occupancy
_atom_site_symmetry_multiplicity
_atom_site_calc_flag
_atom_site_refinement_flags
C1 C 0.6295(2) 0.41957(8) -0.04533(19) 0.0182(3) Uani 1 1 d .
H1 H 0.7467 0.3878 -0.0112 0.022 Uiso 1 1 calc R
C2 C 0.5002(3) 0.38839(9) -0.1941(2) 0.0225(3) Uani 1 1 d .
H2A H 0.4473 0.344 -0.1601 0.034 Uiso 1 1 calc R
H2B H 0.5912 0.3835 -0.2934 0.034 Uiso 1 1 calc R
H2C H 0.3795 0.4178 -0.2238 0.034 Uiso 1 1 calc R
C3 C 0.7275(3) 0.48470(8) -0.11005(19) 0.0195(3) Uani 1 1 d .
C4 C 0.9309(3) 0.48413(10) -0.1781(2) 0.0250(4) Uani 1 1 d .
H4 H 1.0149 0.4444 -0.1699 0.03 Uiso 1 1 calc R
C5 C 1.0122(3) 0.54089(10) -0.2575(2) 0.0328(5) Uani 1 1 d .
H5 H 1.1505 0.5396 -0.304 0.039 Uiso 1 1 calc R
C6 C 0.8927(3) 0.59898(10) -0.2689(2) 0.0346(5) Uani 1 1 d .
H6 H 0.9467 0.6374 -0.3258 0.042 Uiso 1 1 calc R
C7 C 0.6921(4) 0.60104(10) -0.1967(2) 0.0320(4) Uani 1 1 d .
H7 H 0.6114 0.6415 -0.201 0.038 Uiso 1 1 calc R
C8 C 0.6095(3) 0.54424(9) -0.1183(2) 0.0240(4) Uani 1 1 d .
H8 H 0.4722 0.5459 -0.0701 0.029 Uiso 1 1 calc R
N9 N 0.4988(2) 0.43317(7) 0.10493(16) 0.0184(3) Uani 1 1 d .
C10 C 0.3447(3) 0.38040(9) 0.1465(2) 0.0211(3) Uani 1 1 d .
H10A H 0.249 0.3731 0.0458 0.025 Uiso 1 1 calc R
H10B H 0.2562 0.3966 0.2412 0.025 Uiso 1 1 calc R
C11 C 0.4446(3) 0.31272(8) 0.1982(2) 0.0237(4) Uani 1 1 d .
H11A H 0.3374 0.285 0.2568 0.028 Uiso 1 1 calc R
H11B H 0.4871 0.2882 0.0942 0.028 Uiso 1 1 calc R
C12 C 0.6382(3) 0.32187(8) 0.3158(2) 0.0206(3) Uani 1 1 d .
C13 C 0.7306(3) 0.26570(9) 0.3980(2) 0.0259(4) Uani 1 1 d .
H13 H 0.6672 0.2226 0.3835 0.031 Uiso 1 1 calc R
C14 C 0.9125(3) 0.27222(9) 0.4998(2) 0.0277(4) Uani 1 1 d .
H14 H 0.9731 0.2337 0.5545 0.033 Uiso 1 1 calc R
C15 C 1.0062(3) 0.33492(10) 0.5219(2) 0.0258(4) Uani 1 1 d .
H15 H 1.132 0.3396 0.5906 0.031 Uiso 1 1 calc R
C16 C 0.9148(3) 0.39093(9) 0.4429(2) 0.0211(3) Uani 1 1 d .
H16 H 0.978 0.434 0.46 0.025 Uiso 1 1 calc R
C17 C 0.7317(2) 0.38515(8) 0.33885(19) 0.0184(3) Uani 1 1 d .
C18 C 0.6351(3) 0.44829(8) 0.2563(2) 0.0179(3) Uani 1 1 d .
H18 H 0.7559 0.4766 0.2166 0.021 Uiso 1 1 calc R
C19 C 0.5149(3) 0.49002(8) 0.3905(2) 0.0208(3) Uani 1 1 d .
H19A H 0.3941 0.4631 0.4325 0.025 Uiso 1 1 calc R
H19B H 0.6122 0.4993 0.4891 0.025 Uiso 1 1 calc R
C20 C 0.4312(3) 0.55617(9) 0.3194(2) 0.0205(3) Uani 1 1 d .
C21 C 0.2301(3) 0.56108(9) 0.2433(2) 0.0237(4) Uani 1 1 d .
H21 H 0.1401 0.5226 0.242 0.028 Uiso 1 1 calc R
C22 C 0.1557(3) 0.62082(9) 0.1683(2) 0.0231(4) Uani 1 1 d .
H22 H 0.0173 0.623 0.117 0.028 Uiso 1 1 calc R
C23 C 0.2880(3) 0.67703(8) 0.1702(2) 0.0217(4) Uani 1 1 d .
C24 C 0.4889(3) 0.67353(9) 0.2484(2) 0.0260(4) Uani 1 1 d .
H24 H 0.5777 0.7123 0.2523 0.031 Uiso 1 1 calc R
C25 C 0.5595(3) 0.61359(9) 0.3206(2) 0.0240(4) Uani 1 1 d .
H25 H 0.6979 0.6115 0.3719 0.029 Uiso 1 1 calc R
O26 O 0.2347(2) 0.73843(6) 0.09998(17) 0.0287(3) Uani 1 1 d .
C27 C 0.0291(3) 0.74509(10) 0.0220(3) 0.0310(4) Uani 1 1 d .
H27A H 0.0115 0.7113 -0.0685 0.047 Uiso 1 1 calc R
H27B H 0.0139 0.7903 -0.0273 0.047 Uiso 1 1 calc R
H27C H -0.0797 0.7383 0.108 0.047 Uiso 1 1 calc R

loop_
_atom_site_aniso_label
_atom_site_aniso_U_11
_atom_site_aniso_U_22
_atom_site_aniso_U_33
_atom_site_aniso_U_23
_atom_site_aniso_U_13
_atom_site_aniso_U_12
C1 0.0188(7) 0.0201(8) 0.0156(7) 0.0004(6) 0.0010(6) 0.0018(6)
C2 0.0276(8) 0.0217(8) 0.0183(8) -0.0012(7) 0.0014(7) -0.0030(7)
C3 0.0228(8) 0.0227(8) 0.0130(7) 0.0000(6) -0.0007(6) -0.0032(7)
C4 0.0234(8) 0.0336(9) 0.0179(8) -0.0011(7) 0.0007(6) -0.0022(7)
C5 0.0302(10) 0.0460(12) 0.0223(9) -0.0021(8) 0.0037(8) -0.0148(9)
C6 0.0496(12) 0.0325(10) 0.0217(9) 0.0044(8) -0.0022(8) -0.0214(9)
C7 0.0484(12) 0.0214(9) 0.0259(9) 0.0034(7) -0.0055(8) -0.0038(8)
C8 0.0280(9) 0.0245(9) 0.0196(8) 0.0016(7) -0.0001(7) -0.0007(7)
N9 0.0192(7) 0.0205(7) 0.0155(6) -0.0002(5) 0.0015(5) -0.0012(5)
C10 0.0187(8) 0.0253(9) 0.0195(8) 0.0006(7) 0.0017(6) -0.0044(7)
C11 0.0267(9) 0.0226(9) 0.0218(8) 0.0014(7) 0.0010(7) -0.0071(7)
C12 0.0249(8) 0.0214(9) 0.0157(7) 0.0008(6) 0.0042(6) -0.0001(7)
C13 0.0354(10) 0.0208(8) 0.0217(8) 0.0023(7) 0.0045(7) -0.0016(7)
C14 0.0367(10) 0.0258(9) 0.0207(8) 0.0056(7) 0.0019(7) 0.0083(8)
C15 0.0237(8) 0.0338(9) 0.0198(8) 0.0005(7) -0.0006(7) 0.0036(7)
C16 0.0222(8) 0.0237(8) 0.0175(8) -0.0009(7) 0.0045(6) -0.0007(7)
C17 0.0202(7) 0.0214(8) 0.0139(7) 0.0004(6) 0.0053(6) 0.0013(7)
C18 0.0197(8) 0.0177(8) 0.0163(7) 0.0005(6) 0.0011(6) -0.0022(6)
C19 0.0257(8) 0.0205(8) 0.0163(7) -0.0005(6) 0.0025(6) 0.0006(7)
C20 0.0252(8) 0.0200(8) 0.0166(7) -0.0022(6) 0.0048(6) 0.0028(7)
C21 0.0237(8) 0.0222(8) 0.0254(8) 0.0005(7) 0.0027(7) -0.0031(7)
C22 0.0193(8) 0.0262(9) 0.0239(9) 0.0000(7) 0.0006(7) 0.0000(7)
C23 0.0243(8) 0.0196(8) 0.0213(8) -0.0004(7) 0.0037(7) 0.0034(7)
C24 0.0248(9) 0.0209(9) 0.0325(10) -0.0010(7) 0.0017(7) -0.0037(7)
C25 0.0217(8) 0.0255(9) 0.0245(9) -0.0034(7) -0.0015(7) 0.0018(7)
O26 0.0263(6) 0.0225(6) 0.0371(7) 0.0044(6) -0.0028(5) 0.0005(5)
C27 0.0286(10) 0.0256(9) 0.0385(10) 0.0037(8) -0.0050(8) 0.0043(8)

loop_
_atom_type_symbol
_atom_type_description
_atom_type_scat_dispersion_real
_atom_type_scat_dispersion_imag
_atom_type_scat_source
C C 0.0033 0 'International Tables Vol C Tables 4.2.6.8 and 6.1.1.4'
H H 0 0 'International Tables Vol C Tables 4.2.6.8 and 6.1.1.4'
N N 0.0061 0 'International Tables Vol C Tables 4.2.6.8 and 6.1.1.4'
O O 0.0106 0 'International Tables Vol C Tables 4.2.6.8 and 6.1.1.4'

loop_
_geom_angle_atom_site_label_1
_geom_angle_atom_site_label_2
_geom_angle_atom_site_label_3
_geom_angle
N9 C1 C3 110.29(13)
N9 C1 C2 112.59(13)
C3 C1 C2 107.50(13)
N9 C1 H1 108.8
C3 C1 H1 108.8
C2 C1 H1 108.8
C1 C2 H2A 109.5
C1 C2 H2B 109.5
H2A C2 H2B 109.5
C1 C2 H2C 109.5
H2A C2 H2C 109.5
H2B C2 H2C 109.5
C4 C3 C8 118.64(16)
C4 C3 C1 120.05(16)
C8 C3 C1 121.01(14)
C5 C4 C3 120.90(18)
C5 C4 H4 119.5
C3 C4 H4 119.5
C6 C5 C4 120.11(17)
C6 C5 H5 119.9
C4 C5 H5 119.9
C5 C6 C7 119.66(17)
C5 C6 H6 120.2
C7 C6 H6 120.2
C8 C7 C6 120.38(19)
C8 C7 H7 119.8
C6 C7 H7 119.8
C7 C8 C3 120.24(17)
C7 C8 H8 119.9
C3 C8 H8 119.9
C10 N9 C1 115.37(12)
C10 N9 C18 109.91(12)
C1 N9 C18 110.72(12)
N9 C10 C11 114.52(13)
N9 C10 H10A 108.6
C11 C10 H10A 108.6
N9 C10 H10B 108.6
C11 C10 H10B 108.6
H10A C10 H10B 107.6
C12 C11 C10 111.89(14)
C12 C11 H11A 109.2
C10 C11 H11A 109.2
C12 C11 H11B 109.2
C10 C11 H11B 109.2
H11A C11 H11B 107.9
C17 C12 C13 119.07(15)
C17 C12 C11 120.94(14)
C13 C12 C11 119.94(15)
C14 C13 C12 121.08(17)
C14 C13 H13 119.5
C12 C13 H13 119.5
C13 C14 C15 119.89(16)
C13 C14 H14 120.1
C15 C14 H14 120.1
C14 C15 C16 119.54(16)
C14 C15 H15 120.2
C16 C15 H15 120.2
C15 C16 C17 121.27(16)
C15 C16 H16 119.4
C17 C16 H16 119.4
C12 C17 C16 119.13(15)
C12 C17 C18 121.38(13)
C16 C17 C18 119.48(15)
N9 C18 C17 112.95(13)
N9 C18 C19 111.75(13)
C17 C18 C19 110.27(12)
N9 C18 H18 107.2
C17 C18 H18 107.2
C19 C18 H18 107.2
C20 C19 C18 112.61(12)
C20 C19 H19A 109.1
C18 C19 H19A 109.1
C20 C19 H19B 109.1
C18 C19 H19B 109.1
H19A C19 H19B 107.8
C21 C20 C25 117.75(15)
C21 C20 C19 121.56(16)
C25 C20 C19 120.62(15)
C20 C21 C22 122.14(16)
C20 C21 H21 118.9
C22 C21 H21 118.9
C23 C22 C21 118.76(15)
C23 C22 H22 120.6
C21 C22 H22 120.6
O26 C23 C22 124.47(16)
O26 C23 C24 115.49(15)
C22 C23 C24 120.03(15)
C25 C24 C23 120.06(16)
C25 C24 H24 120
C23 C24 H24 120
C24 C25 C20 121.24(16)
C24 C25 H25 119.4
C20 C25 H25 119.4
C23 O26 C27 117.69(14)
O26 C27 H27A 109.5
O26 C27 H27B 109.5
H27A C27 H27B 109.5
O26 C27 H27C 109.5
H27A C27 H27C 109.5
H27B C27 H27C 109.5

loop_
_geom_bond_atom_site_label_1
_geom_bond_atom_site_label_2
_geom_bond_distance
C1 N9 1.475(2)
C1 C3 1.523(2)
C1 C2 1.534(2)
C1 H1 1
C2 H2A 0.98
C2 H2B 0.98
C2 H2C 0.98
C3 C4 1.395(2)
C3 C8 1.395(2)
C4 C5 1.389(3)
C4 H4 0.95
C5 C6 1.377(3)
C5 H5 0.95
C6 C7 1.394(3)
C6 H6 0.95
C7 C8 1.389(3)
C7 H7 0.95
C8 H8 0.95
N9 C10 1.467(2)
N9 C18 1.476(2)
C10 C11 1.533(2)
C10 H10A 0.99
C10 H10B 0.99
C11 C12 1.519(2)
C11 H11A 0.99
C11 H11B 0.99
C12 C17 1.396(2)
C12 C13 1.405(2)
C13 C14 1.384(3)
C13 H13 0.95
C14 C15 1.385(3)
C14 H14 0.95
C15 C16 1.389(3)
C15 H15 0.95
C16 C17 1.399(2)
C16 H16 0.95
C17 C18 1.528(2)
C18 C19 1.548(2)
C18 H18 1
C19 C20 1.515(2)
C19 H19A 0.99
C19 H19B 0.99
C20 C21 1.387(2)
C20 C25 1.395(2)
C21 C22 1.398(2)
C21 H21 0.95
C22 C23 1.391(2)
C22 H22 0.95
C23 O26 1.375(2)
C23 C24 1.391(3)
C24 C25 1.385(2)
C24 H24 0.95
C25 H25 0.95
O26 C27 1.421(2)
C27 H27A 0.98
C27 H27B 0.98
C27 H27C 0.98

loop_
_geom_torsion_atom_site_label_1
_geom_torsion_atom_site_label_2
_geom_torsion_atom_site_label_3
_geom_torsion_atom_site_label_4
_geom_torsion
N9 C1 C3 C4 144.83(15)
C2 C1 C3 C4 -92.09(17)
N9 C1 C3 C8 -41.5(2)
C2 C1 C3 C8 81.57(18)
C8 C3 C4 C5 -2.1(2)
C1 C3 C4 C5 171.70(15)
C3 C4 C5 C6 0.5(3)
C4 C5 C6 C7 1.6(3)
C5 C6 C7 C8 -2.1(3)
C6 C7 C8 C3 0.5(3)
C4 C3 C8 C7 1.6(2)
C1 C3 C8 C7 -172.15(15)
C3 C1 N9 C10 161.59(13)
C2 C1 N9 C10 41.53(18)
C3 C1 N9 C18 -72.79(16)
C2 C1 N9 C18 167.14(13)
C1 N9 C10 C11 64.05(17)
C18 N9 C10 C11 -61.98(17)
N9 C10 C11 C12 41.85(19)
C10 C11 C12 C17 -12.5(2)
C10 C11 C12 C13 169.95(15)
C17 C12 C13 C14 -0.4(3)
C11 C12 C13 C14 177.13(16)
C12 C13 C14 C15 0.0(3)
C13 C14 C15 C16 0.7(3)
C14 C15 C16 C17 -1.1(2)
C13 C12 C17 C16 0.1(2)
C11 C12 C17 C16 -177.47(15)
C13 C12 C17 C18 -178.45(14)
C11 C12 C17 C18 4.0(2)
C15 C16 C17 C12 0.7(2)
C15 C16 C17 C18 179.25(15)
C10 N9 C18 C17 50.27(17)
C1 N9 C18 C17 -78.36(16)
C10 N9 C18 C19 -74.76(16)
C1 N9 C18 C19 156.62(12)
C12 C17 C18 N9 -23.0(2)
C16 C17 C18 N9 158.51(13)
C12 C17 C18 C19 102.85(17)
C16 C17 C18 C19 -75.67(17)
N9 C18 C19 C20 -58.25(18)
C17 C18 C19 C20 175.25(13)
C18 C19 C20 C21 89.87(18)
C18 C19 C20 C25 -86.73(19)
C25 C20 C21 C22 0.5(2)
C19 C20 C21 C22 -176.22(14)
C20 C21 C22 C23 0.1(2)
C21 C22 C23 O26 179.47(15)
C21 C22 C23 C24 -1.1(2)
O26 C23 C24 C25 -178.91(15)
C22 C23 C24 C25 1.6(3)
C23 C24 C25 C20 -1.1(3)
C21 C20 C25 C24 0.0(2)
C19 C20 C25 C24 176.76(15)
C22 C23 O26 C27 0.8(2)
C24 C23 O26 C27 -178.59(16)
